data_2009291
loop_
_publ_author_name
'Gzella, Andrzej'

_publ_section_title
;
 Triterpenoide. XVIII. Kristallstrukturen von 2-Oxo- und
 3-Oxo-18\b-olean-12-en-28-s\"aure-methylestern
;
_journal_issue 12
_journal_name_full 'Acta Crystallographica Section C'
_journal_page_first 2153
_journal_page_last 2156
_journal_paper_doi 10.1107/S0108270199011567
_journal_volume 55
_journal_year 1999
_chemical_formula_moiety 'C31 H48 O3'
_chemical_formula_sum 'C31 H48 O3'
_chemical_formula_weight 468.69
_chemical_name_systematic
;
3-Oxo-18\b-olean-12-en-28-oic acid methyl ester
;
_space_group_IT_number 19
_symmetry_cell_setting orthorhombic
_symmetry_space_group_name_Hall 'P 2ac 2ab'
_symmetry_space_group_name_H-M 'P 21 21 21'
_audit_creation_method SHELXL-97
_cell_angle_alpha 90.00
_cell_angle_beta 90.00
_cell_angle_gamma 90.00
_cell_formula_units_Z 4
_cell_length_a 6.8765(12)
_cell_length_b 13.6070(14)
_cell_length_c 29.118(3)
_cell_measurement_reflns_used 57
_cell_measurement_temperature 293(2)
_cell_measurement_theta_max 29.0
_cell_measurement_theta_min 15.3
_cell_volume 2724.5(6)
_computing_cell_refinement 'KM-4 Software'
_computing_data_collection 'KM-4 Software (Kuma Diffraction, 1991)'
_computing_data_reduction 'KM-4 Software'
_computing_molecular_graphics 'ORTEPII (Johnson, 1976)'
_computing_publication_material SHELXL97
_computing_structure_refinement 'SHELXL97 (Sheldrick, 1997)'
_computing_structure_solution 'SHELXS97 (Sheldrick, 1990)'
_diffrn_ambient_temperature 293(2)
_diffrn_measured_fraction_theta_full 0.971
_diffrn_measured_fraction_theta_max 0.971
_diffrn_measurement_device_type 'Kuma Diffraction KM-4'
_diffrn_measurement_method \w--2\q
_diffrn_radiation_monochromator graphite
_diffrn_radiation_source 'fine-focus sealed tube'
_diffrn_radiation_type CuK\a
_diffrn_radiation_wavelength 1.54178
_diffrn_reflns_av_R_equivalents 0.012
_diffrn_reflns_av_sigmaI/netI 0.016
_diffrn_reflns_limit_h_max 7
_diffrn_reflns_limit_h_min -7
_diffrn_reflns_limit_k_max 16
_diffrn_reflns_limit_k_min 0
_diffrn_reflns_limit_l_max 35
_diffrn_reflns_limit_l_min 0
_diffrn_reflns_number 5352
_diffrn_reflns_theta_full 70.12
_diffrn_reflns_theta_max 70.12
_diffrn_reflns_theta_min 3.04
_diffrn_standards_decay_% 2.0
_diffrn_standards_interval_count 100
_diffrn_standards_number 2
_exptl_absorpt_coefficient_mu 0.548
_exptl_absorpt_correction_type none
_exptl_crystal_colour Colourless
_exptl_crystal_density_diffrn 1.143
_exptl_crystal_density_method 'not measured'
_exptl_crystal_description Needle
_exptl_crystal_F_000 1032
_exptl_crystal_size_max 0.53
_exptl_crystal_size_mid 0.25
_exptl_crystal_size_min 0.16
_refine_diff_density_max 0.149
_refine_diff_density_min -0.143
_refine_ls_abs_structure_details 'Flack (1983)'
_refine_ls_abs_structure_Flack -0.1(3)
_refine_ls_extinction_method none
_refine_ls_goodness_of_fit_ref 1.045
_refine_ls_hydrogen_treatment mixed
_refine_ls_matrix_type full
_refine_ls_number_parameters 315
_refine_ls_number_reflns 4945
_refine_ls_number_restraints 0
_refine_ls_restrained_S_all 1.045
_refine_ls_R_factor_all 0.048
_refine_ls_R_factor_gt 0.037
_refine_ls_shift/su_max <0.001
_refine_ls_shift/su_mean 0.000
_refine_ls_structure_factor_coef Fsqd
_refine_ls_weighting_details 'w = 1/[\s^2^(Fo^2^)+(0.0663P)^2^+0.2904P] where P=(Fo^2^+2Fc^2^)/3'
_refine_ls_weighting_scheme calc
_refine_ls_wR_factor_ref 0.111
_reflns_number_gt 4326
_reflns_number_total 4945
_reflns_threshold_expression I>2\s(I)
_cod_data_source_file jz1361.cif
_cod_data_source_block II
_cod_depositor_comments
;
The following automatic conversions were performed:
'_symmetry_cell_setting' value 'Orthorhombic' changed to 'orthorhombic'
according to '/home/saulius/struct/CIF-dictionaries/cif_core.dic'
dictionary named 'cif_core.dic' version 2.4.1 from 2010-06-29.

Automatic conversion script
Id: cif_fix_enum 1527 2010-12-29 10:47:43Z saulius 

The following automatic conversions were performed:

'_symmetry_cell_setting' value 'Orthorhombic' changed to
'orthorhombic' according to
/home/saulius/struct/CIF-dictionaries/cif_core.dic dictionary named
'cif_core.dic' version 2.4.1 from 2010-06-29.

Automatic conversion script
Id: cif_fix_values 1715 2011-07-08 13:25:40Z adriana 

The following automatic conversions were performed:

'_refine_ls_weighting_scheme' value 'calc w =
1/[\s^2^(Fo^2^)+(0.0663P)^2^+0.2904P] where P=(Fo^2^+2Fc^2^)/3' was
changed to 'calc'. New tag '_refine_ls_weighting_details' was
created. The value of the new tag was set to 'w =
1/[\s^2^(Fo^2^)+(0.0663P)^2^+0.2904P] where P=(Fo^2^+2Fc^2^)/3'.

Automatic conversion script
Id: cif_fix_values 3143 2015-03-26 13:38:13Z robertas 
;
_cod_database_code 2009291

loop_
_symmetry_equiv_pos_as_xyz
'x, y, z'
'-x+1/2, -y, z+1/2'
'-x, y+1/2, -z+1/2'
'x+1/2, -y+1/2, -z'

loop_
_atom_site_label
_atom_site_fract_x
_atom_site_fract_y
_atom_site_fract_z
_atom_site_U_iso_or_equiv
_atom_site_adp_type
_atom_site_calc_flag
_atom_site_refinement_flags
_atom_site_occupancy
_atom_site_disorder_assembly
_atom_site_disorder_group
_atom_site_type_symbol
O1 0.6303(8) 1.1957(2) -0.03752(8) 0.214(2) Uani d . 1 . . O
O2 0.4428(2) 0.65401(12) 0.22112(7) 0.0820(5) Uani d . 1 . . O
O3 0.6049(2) 0.52999(9) 0.19050(5) 0.0670(4) Uani d . 1 . . O
C1 0.6579(3) 1.10973(14) 0.07782(6) 0.0642(5) Uani d . 1 . . C
H1A 0.5592 1.1304 0.0996 0.077 Uiso calc . 1 . . H
H1B 0.7833 1.1167 0.0927 0.077 Uiso calc . 1 . . H
C2 0.6519(8) 1.17667(18) 0.03752(9) 0.1338(17) Uani d . 1 . . C
H2A 0.5289 1.2115 0.0388 0.161 Uiso calc . 1 . . H
H2B 0.7533 1.2253 0.0420 0.161 Uiso calc . 1 . . H
C3 0.6721(5) 1.1402(2) -0.00801(8) 0.0914(8) Uani d . 1 . . C
C4 0.7376(4) 1.03633(17) -0.01815(6) 0.0720(6) Uani d . 1 . . C
C5 0.7627(3) 0.97390(14) 0.02656(6) 0.0573(5) Uani d . 1 . . C
H5A 0.8932 0.9900 0.0378 0.069 Uiso calc . 1 . . H
C6 0.7669(3) 0.86400(15) 0.01805(6) 0.0630(5) Uani d . 1 . . C
H6A 0.8469 0.8501 -0.0086 0.076 Uiso calc . 1 . . H
H6B 0.6362 0.8408 0.0117 0.076 Uiso calc . 1 . . H
C7 0.8480(3) 0.81005(14) 0.05961(6) 0.0571(5) Uani d . 1 . . C
H7A 0.9818 0.8302 0.0643 0.069 Uiso calc . 1 . . H
H7B 0.8480 0.7401 0.0533 0.069 Uiso calc . 1 . . H
C8 0.7326(2) 0.82894(11) 0.10416(5) 0.0424(3) Uani d . 1 . . C
C9 0.6937(2) 0.94062(11) 0.10975(5) 0.0408(3) Uani d . 1 . . C
H9A 0.8207 0.9687 0.1176 0.049 Uiso calc . 1 . . H
C10 0.6256(3) 1.00022(13) 0.06642(6) 0.0506(4) Uani d . 1 . . C
C11 0.5676(2) 0.95887(12) 0.15210(5) 0.0459(4) Uani d . 1 . . C
H11A 0.5818 1.0270 0.1614 0.055 Uiso calc . 1 . . H
H11B 0.4324 0.9485 0.1439 0.055 Uiso calc . 1 . . H
C12 0.6168(2) 0.89435(12) 0.19194(5) 0.0428(3) Uani d . 1 . . C
H12A 0.5541 0.9074 0.2196 0.051 Uiso calc . 1 . . H
C13 0.7415(2) 0.82041(10) 0.19146(5) 0.0369(3) Uani d . 1 . . C
C14 0.8539(2) 0.79438(11) 0.14763(5) 0.0396(3) Uani d . 1 . . C
C15 0.8926(3) 0.68250(12) 0.14476(6) 0.0506(4) Uani d . 1 . . C
H15A 0.7770 0.6508 0.1327 0.061 Uiso calc . 1 . . H
H15B 0.9969 0.6714 0.1229 0.061 Uiso calc . 1 . . H
C16 0.9466(2) 0.63314(11) 0.18981(6) 0.0484(4) Uani d . 1 . . C
H16A 1.0719 0.6575 0.2000 0.058 Uiso calc . 1 . . H
H16B 0.9582 0.5629 0.1850 0.058 Uiso calc . 1 . . H
C17 0.7942(2) 0.65265(11) 0.22716(6) 0.0424(3) Uani d . 1 . . C
C18 0.7791(2) 0.76355(11) 0.23583(5) 0.0406(3) Uani d . 1 . . C
H18A 0.6655 0.7737 0.2556 0.049 Uiso calc . 1 . . H
C19 0.9561(3) 0.80231(12) 0.26226(6) 0.0474(4) Uani d . 1 . . C
H19A 0.9343 0.8711 0.2694 0.057 Uiso calc . 1 . . H
H19B 1.0689 0.7987 0.2423 0.057 Uiso calc . 1 . . H
C20 1.0031(3) 0.74785(13) 0.30715(6) 0.0546(4) Uani d . 1 . . C
C21 1.0203(3) 0.63819(13) 0.29658(7) 0.0553(4) Uani d . 1 . . C
H21A 1.1344 0.6274 0.2776 0.066 Uiso calc . 1 . . H
H21B 1.0389 0.6026 0.3251 0.066 Uiso calc . 1 . . H
C22 0.8435(3) 0.59721(12) 0.27204(6) 0.0524(4) Uani d . 1 . . C
H22A 0.7324 0.6005 0.2925 0.063 Uiso calc . 1 . . H
H22B 0.8665 0.5286 0.2649 0.063 Uiso calc . 1 . . H
C23 0.9375(5) 1.0470(2) -0.04113(9) 0.1023(10) Uani d . 1 . . C
H23A 0.9882 0.9831 -0.0483 0.123 Uiso calc R 1 . . H
H23B 1.0249 1.0801 -0.0206 0.123 Uiso calc R 1 . . H
H23C 0.9245 1.0846 -0.0689 0.123 Uiso calc R 1 . . H
C24 0.5996(6) 0.9900(2) -0.05320(8) 0.1177(13) Uani d . 1 . . C
H24A 0.4732 0.9822 -0.0397 0.141 Uiso calc R 1 . . H
H24B 0.6489 0.9269 -0.0623 0.141 Uiso calc R 1 . . H
H24C 0.5901 1.0318 -0.0797 0.141 Uiso calc R 1 . . H
C25 0.4092(3) 0.98680(18) 0.05426(7) 0.0703(6) Uani d . 1 . . C
H25A 0.3315 0.9960 0.0813 0.084 Uiso calc R 1 . . H
H25B 0.3887 0.9218 0.0424 0.084 Uiso calc R 1 . . H
H25C 0.3724 1.0343 0.0315 0.084 Uiso calc R 1 . . H
C26 0.5404(3) 0.77130(13) 0.10153(6) 0.0533(4) Uani d . 1 . . C
H26A 0.4827 0.7680 0.1315 0.064 Uiso calc R 1 . . H
H26B 0.5656 0.7060 0.0906 0.064 Uiso calc R 1 . . H
H26C 0.4530 0.8039 0.0808 0.064 Uiso calc R 1 . . H
C27 1.0542(2) 0.84602(13) 0.15086(6) 0.0516(4) Uani d . 1 . . C
H27A 1.1362 0.8107 0.1718 0.062 Uiso calc R 1 . . H
H27B 1.0368 0.9121 0.1617 0.062 Uiso calc R 1 . . H
H27C 1.1138 0.8473 0.1210 0.062 Uiso calc R 1 . . H
C28 0.5943(3) 0.61486(12) 0.21285(6) 0.0483(4) Uani d . 1 . . C
C29 1.1979(4) 0.78656(17) 0.32486(9) 0.0813(7) Uani d . 1 . . C
H29A 1.2309 0.7536 0.3530 0.098 Uiso calc R 1 . . H
H29B 1.1880 0.8559 0.3304 0.098 Uiso calc R 1 . . H
H29C 1.2971 0.7744 0.3024 0.098 Uiso calc R 1 . . H
C30 0.8483(4) 0.76589(17) 0.34364(7) 0.0727(6) Uani d . 1 . . C
H30A 0.7239 0.7454 0.3322 0.087 Uiso calc R 1 . . H
H30B 0.8441 0.8346 0.3510 0.087 Uiso calc R 1 . . H
H30C 0.8794 0.7290 0.3708 0.087 Uiso calc R 1 . . H
C31 0.4221(3) 0.48798(17) 0.17650(9) 0.0778(7) Uani d . 1 . . C
H31A 0.3393 0.4806 0.2028 0.093 Uiso calc R 1 . . H
H31B 0.4445 0.4248 0.1628 0.093 Uiso calc R 1 . . H
H31C 0.3607 0.5305 0.1546 0.093 Uiso calc R 1 . . H

loop_
_atom_site_aniso_label
_atom_site_aniso_U_11
_atom_site_aniso_U_22
_atom_site_aniso_U_33
_atom_site_aniso_U_12
_atom_site_aniso_U_13
_atom_site_aniso_U_23
O1 0.422(7) 0.143(2) 0.0767(13) 0.094(3) -0.015(2) 0.0422(14)
O2 0.0352(8) 0.0841(10) 0.1268(14) -0.0046(7) 0.0087(8) -0.0255(10)
O3 0.0499(8) 0.0533(7) 0.0980(10) -0.0078(6) -0.0100(7) -0.0160(7)
C1 0.0895(15) 0.0498(9) 0.0533(9) 0.0014(10) -0.0083(10) 0.0045(8)
C2 0.274(5) 0.0575(13) 0.0701(15) 0.005(2) -0.003(2) 0.0145(11)
C3 0.133(2) 0.0839(16) 0.0568(12) 0.0011(16) -0.0114(14) 0.0208(11)
C4 0.0966(17) 0.0770(13) 0.0425(9) -0.0210(12) -0.0063(10) 0.0086(9)
C5 0.0707(13) 0.0606(10) 0.0407(8) -0.0138(9) -0.0028(8) 0.0010(7)
C6 0.0820(14) 0.0659(11) 0.0412(8) -0.0113(10) 0.0073(9) -0.0094(8)
C7 0.0675(12) 0.0564(10) 0.0475(9) -0.0001(9) 0.0140(8) -0.0085(7)
C8 0.0446(9) 0.0432(8) 0.0395(7) -0.0036(6) 0.0051(6) -0.0048(6)
C9 0.0414(9) 0.0432(8) 0.0378(7) -0.0008(6) -0.0024(6) -0.0034(6)
C10 0.0569(11) 0.0516(9) 0.0432(8) -0.0053(8) -0.0095(7) 0.0018(7)
C11 0.0458(9) 0.0485(8) 0.0433(7) 0.0123(7) 0.0006(7) 0.0006(6)
C12 0.0421(9) 0.0482(8) 0.0382(7) 0.0088(7) 0.0025(6) -0.0021(6)
C13 0.0333(8) 0.0378(7) 0.0397(7) 0.0004(5) 0.0020(6) -0.0027(6)
C14 0.0337(8) 0.0394(7) 0.0456(7) 0.0021(6) 0.0077(6) -0.0020(6)
C15 0.0503(10) 0.0450(8) 0.0565(9) 0.0067(7) 0.0131(8) -0.0058(7)
C16 0.0388(9) 0.0396(7) 0.0666(10) 0.0058(6) 0.0073(8) -0.0009(7)
C17 0.0351(8) 0.0399(7) 0.0522(8) -0.0003(6) -0.0005(6) 0.0016(6)
C18 0.0356(8) 0.0431(7) 0.0432(7) 0.0043(6) 0.0019(6) 0.0010(6)
C19 0.0486(9) 0.0421(8) 0.0514(9) 0.0014(7) -0.0069(7) 0.0021(6)
C20 0.0607(11) 0.0472(8) 0.0557(9) 0.0028(8) -0.0173(9) 0.0034(7)
C21 0.0533(11) 0.0483(8) 0.0643(10) 0.0063(8) -0.0116(8) 0.0092(8)
C22 0.0523(10) 0.0424(8) 0.0626(10) 0.0002(7) -0.0034(8) 0.0096(7)
C23 0.130(3) 0.109(2) 0.0670(14) -0.025(2) 0.0217(16) 0.0199(14)
C24 0.165(3) 0.139(3) 0.0495(11) -0.060(2) -0.0360(16) 0.0185(14)
C25 0.0620(13) 0.0874(15) 0.0617(11) -0.0010(11) -0.0181(10) 0.0126(10)
C26 0.0522(10) 0.0515(9) 0.0562(9) -0.0097(8) -0.0055(8) -0.0043(7)
C27 0.0351(9) 0.0596(9) 0.0601(10) -0.0013(7) 0.0051(7) 0.0058(8)
C28 0.0415(10) 0.0476(8) 0.0559(9) -0.0051(7) 0.0008(7) 0.0026(7)
C29 0.0882(16) 0.0637(12) 0.0920(15) -0.0086(12) -0.0470(14) 0.0133(11)
C30 0.0968(17) 0.0716(12) 0.0497(10) 0.0203(12) -0.0072(10) 0.0059(9)
C31 0.0641(14) 0.0727(13) 0.0968(16) -0.0219(11) -0.0184(12) -0.0094(12)

loop_
_atom_type_symbol
_atom_type_description
_atom_type_scat_dispersion_real
_atom_type_scat_dispersion_imag
_atom_type_scat_source
C C 0.0181 0.0091 'International Tables Vol C Tables 4.2.6.8 and 6.1.1.4'
H H 0.0000 0.0000 'International Tables Vol C Tables 4.2.6.8 and 6.1.1.4'
O O 0.0492 0.0322 'International Tables Vol C Tables 4.2.6.8 and 6.1.1.4'

loop_
_geom_angle_atom_site_label_1
_geom_angle_atom_site_label_2
_geom_angle_atom_site_label_3
_geom_angle
_geom_angle_publ_flag
C28 O3 C31 115.85(16) ?
C2 C1 C10 114.71(18) yes
C1 C2 C3 121.3(2) yes
O1 C3 C2 115.6(3) ?
O1 C3 C4 121.9(3) ?
C2 C3 C4 122.5(2) yes
C3 C4 C24 109.3(2) ?
C3 C4 C23 105.2(2) ?
C24 C4 C23 107.7(2) ?
C3 C4 C5 112.21(16) yes
C24 C4 C5 113.58(18) ?
C23 C4 C5 108.4(2) ?
C6 C5 C10 111.40(15) ?
C6 C5 C4 113.69(15) ?
C4 C5 C10 115.73(18) yes
C5 C6 C7 110.66(15) ?
C6 C7 C8 113.58(15) ?
C26 C8 C7 108.36(13) ?
C26 C8 C9 110.88(14) ?
C7 C8 C9 109.89(13) ?
C26 C8 C14 109.89(12) ?
C7 C8 C14 110.55(13) ?
C9 C8 C14 107.28(11) ?
C11 C9 C8 109.97(12) ?
C11 C9 C10 113.24(13) ?
C8 C9 C10 118.21(12) ?
C5 C10 C25 113.02(15) ?
C1 C10 C5 107.39(16) yes
C25 C10 C1 107.66(17) ?
C5 C10 C9 107.63(14) ?
C25 C10 C9 114.31(16) ?
C1 C10 C9 106.43(13) ?
C12 C11 C9 113.73(13) ?
C13 C12 C11 125.90(13) ?
C12 C13 C18 119.11(13) ?
C12 C13 C14 120.76(13) ?
C18 C13 C14 120.08(12) ?
C13 C14 C15 111.01(12) ?
C13 C14 C27 107.04(13) ?
C15 C14 C27 107.26(13) ?
C13 C14 C8 109.28(12) ?
C15 C14 C8 109.80(13) ?
C27 C14 C8 112.41(13) ?
C16 C15 C14 115.48(13) ?
C15 C16 C17 111.63(13) ?
C28 C17 C16 111.33(13) ?
C28 C17 C18 108.41(13) ?
C16 C17 C18 109.47(12) ?
C28 C17 C22 105.30(13) ?
C16 C17 C22 111.40(13) ?
C18 C17 C22 110.84(13) ?
C13 C18 C17 111.75(12) ?
C13 C18 C19 112.63(13) ?
C17 C18 C19 111.55(13) ?
C18 C19 C20 115.35(14) ?
C30 C20 C21 110.60(17) ?
C30 C20 C29 108.75(18) ?
C21 C20 C29 109.66(16) ?
C30 C20 C19 111.61(15) ?
C21 C20 C19 108.40(14) ?
C29 C20 C19 107.76(16) ?
C22 C21 C20 113.07(14) ?
C21 C22 C17 113.23(14) ?
O2 C28 O3 122.34(17) ?
O2 C28 C17 125.47(15) ?
O3 C28 C17 112.17(15) ?

loop_
_geom_bond_atom_site_label_1
_geom_bond_atom_site_label_2
_geom_bond_site_symmetry_2
_geom_bond_distance
_geom_bond_publ_flag
O1 C3 . 1.179(3) yes
O2 C28 . 1.194(2) ?
O3 C28 . 1.328(2) ?
O3 C31 . 1.440(2) ?
C1 C2 . 1.486(3) yes
C1 C10 . 1.543(2) yes
C2 C3 . 1.422(4) yes
C3 C4 . 1.513(4) yes
C4 C24 . 1.530(3) ?
C4 C23 . 1.536(4) ?
C4 C5 . 1.564(3) yes
C5 C6 . 1.516(3) ?
C5 C10 . 1.538(3) yes
C6 C7 . 1.522(3) ?
C7 C8 . 1.542(2) ?
C8 C26 . 1.539(2) ?
C8 C9 . 1.551(2) ?
C8 C14 . 1.587(2) ?
C9 C11 . 1.528(2) ?
C9 C10 . 1.571(2) ?
C10 C25 . 1.541(3) ?
C11 C12 . 1.494(2) ?
C12 C13 . 1.322(2) ?
C13 C18 . 1.528(2) ?
C13 C14 . 1.5339(19) ?
C14 C15 . 1.548(2) ?
C14 C27 . 1.549(2) ?
C15 C16 . 1.520(2) ?
C16 C17 . 1.533(2) ?
C17 C28 . 1.526(2) ?
C17 C18 . 1.533(2) ?
C17 C22 . 1.547(2) ?
C18 C19 . 1.534(2) ?
C19 C20 . 1.537(2) ?
C20 C30 . 1.524(3) ?
C20 C21 . 1.528(2) ?
C20 C29 . 1.529(3) ?
C21 C22 . 1.517(3) ?

loop_
_geom_torsion_atom_site_label_1
_geom_torsion_atom_site_label_2
_geom_torsion_atom_site_label_3
_geom_torsion_atom_site_label_4
_geom_torsion
_geom_torsion_publ_flag
C10 C1 C2 C3 -17.4(6) yes
C1 C2 C3 O1 166.7(5) ?
C1 C2 C3 C4 -11.7(6) yes
O1 C3 C4 C24 -46.8(5) ?
C2 C3 C4 C24 131.5(4) ?
O1 C3 C4 C23 68.6(5) ?
C2 C3 C4 C23 -113.1(4) ?
O1 C3 C4 C5 -173.7(4) ?
C2 C3 C4 C5 4.6(4) yes
C3 C4 C5 C6 162.3(2) ?
C24 C4 C5 C6 37.6(3) ?
C23 C4 C5 C6 -82.0(2) ?
C3 C4 C5 C10 31.4(3) yes
C24 C4 C5 C10 -93.2(3) ?
C23 C4 C5 C10 147.21(19) ?
C10 C5 C6 C7 -63.3(2) ?
C4 C5 C6 C7 163.82(18) ?
C5 C6 C7 C8 58.1(2) ?
C6 C7 C8 C26 74.35(19) ?
C6 C7 C8 C9 -46.9(2) ?
C6 C7 C8 C14 -165.17(14) ?
C26 C8 C9 C11 56.36(16) ?
C7 C8 C9 C11 176.13(14) ?
C14 C8 C9 C11 -63.64(16) ?
C26 C8 C9 C10 -75.82(18) ?
C7 C8 C9 C10 44.0(2) ?
C14 C8 C9 C10 164.18(14) ?
C6 C5 C10 C25 -71.0(2) ?
C4 C5 C10 C25 60.9(2) ?
C6 C5 C10 C1 170.40(16) ?
C4 C5 C10 C1 -57.7(2) yes
C6 C5 C10 C9 56.17(19) ?
C4 C5 C10 C9 -171.93(15) ?
C2 C1 C10 C5 49.7(3) yes
C2 C1 C10 C25 -72.3(3) ?
C2 C1 C10 C9 164.7(3) ?
C11 C9 C10 C5 -179.24(13) ?
C8 C9 C10 C5 -48.5(2) ?
C11 C9 C10 C25 -52.8(2) ?
C8 C9 C10 C25 77.9(2) ?
C11 C9 C10 C1 65.88(19) ?
C8 C9 C10 C1 -163.41(16) ?
C8 C9 C11 C12 38.78(19) ?
C10 C9 C11 C12 173.49(14) ?
C9 C11 C12 C13 -6.9(3) ?
C11 C12 C13 C18 178.28(15) ?
C11 C12 C13 C14 0.9(3) ?
C12 C13 C14 C15 -147.60(16) ?
C18 C13 C14 C15 35.04(19) ?
C12 C13 C14 C27 95.64(17) ?
C18 C13 C14 C27 -81.72(16) ?
C12 C13 C14 C8 -26.34(19) ?
C18 C13 C14 C8 156.29(13) ?
C26 C8 C14 C13 -64.21(15) ?
C7 C8 C14 C13 176.23(13) ?
C9 C8 C14 C13 56.43(15) ?
C26 C8 C14 C15 57.78(16) ?
C7 C8 C14 C15 -61.78(16) ?
C9 C8 C14 C15 178.41(13) ?
C26 C8 C14 C27 177.10(13) ?
C7 C8 C14 C27 57.54(17) ?
C9 C8 C14 C27 -62.27(16) ?
C13 C14 C15 C16 -39.81(19) ?
C27 C14 C15 C16 76.81(18) ?
C8 C14 C15 C16 -160.76(14) ?
C14 C15 C16 C17 54.7(2) ?
C15 C16 C17 C28 59.39(17) ?
C15 C16 C17 C18 -60.45(18) ?
C15 C16 C17 C22 176.60(14) ?
C12 C13 C18 C17 139.20(15) ?
C14 C13 C18 C17 -43.39(18) ?
C12 C13 C18 C19 -94.31(18) ?
C14 C13 C18 C19 83.10(16) ?
C28 C17 C18 C13 -68.02(16) ?
C16 C17 C18 C13 53.60(17) ?
C22 C17 C18 C13 176.88(13) ?
C28 C17 C18 C19 164.90(13) ?
C16 C17 C18 C19 -73.48(16) ?
C22 C17 C18 C19 49.80(17) ?
C13 C18 C19 C20 -179.60(13) ?
C17 C18 C19 C20 -53.00(19) ?
C18 C19 C20 C30 -68.6(2) ?
C18 C19 C20 C21 53.5(2) ?
C18 C19 C20 C29 172.08(16) ?
C30 C20 C21 C22 68.9(2) ?
C29 C20 C21 C22 -171.20(17) ?
C19 C20 C21 C22 -53.8(2) ?
C20 C21 C22 C17 55.6(2) ?
C28 C17 C22 C21 -169.30(15) ?
C16 C17 C22 C21 69.88(18) ?
C18 C17 C22 C21 -52.28(19) ?
C31 O3 C28 O2 0.4(3) ?
C31 O3 C28 C17 178.82(17) ?
C16 C17 C28 O2 -142.91(19) ?
C18 C17 C28 O2 -22.4(2) ?
C22 C17 C28 O2 96.2(2) ?
C16 C17 C28 O3 38.71(19) ?
C18 C17 C28 O3 159.18(14) ?
C22 C17 C28 O3 -82.16(17) ?

loop_
_cod_related_entry_id
_cod_related_entry_database
_cod_related_entry_code
1 ChemSpider 8870967
